data_7235670
loop_
_publ_author_name
'G\"ulcemal, Derya'
'G\"ok\,ce, Ayta\,c G\"urhan'
'G\"ulcemal, S\"uleyman'
'\,Cetinkaya, Bekir'

_publ_section_title
;
 Hydroxyl and ester functionalized N-heterocyclic carbene complexes of
 iridium(i): efficient catalysts for transfer hydrogenation reactions
;
_journal_issue 50
_journal_name_full 'RSC Adv.'
_journal_page_first 26222
_journal_paper_doi 10.1039/C4RA02993C
_journal_volume 4
_journal_year 2014
_chemical_formula_moiety 'C33 H44 Cl Ir N2 O'
_chemical_formula_sum 'C33 H44 Cl Ir N2 O'
_chemical_formula_weight 712.35
_space_group_IT_number 14
_space_group_name_Hall '-P 2ybc'
_space_group_name_H-M_alt 'P 1 21/c 1'
_symmetry_cell_setting monoclinic
_symmetry_space_group_name_H-M 'P 1 21/c 1'
_atom_sites_solution_hydrogens geom
_atom_sites_solution_primary direct
_atom_sites_solution_secondary difmap
_audit_creation_method 'SHELXL-97 (Sheldrick, 2008)'
_cell_angle_alpha 90.00
_cell_angle_beta 106.298(3)
_cell_angle_gamma 90.00
_cell_formula_units_Z 4
_cell_length_a 17.1507(5)
_cell_length_b 7.7780(2)
_cell_length_c 24.0381(8)
_cell_measurement_reflns_used 5074
_cell_measurement_temperature 293(2)
_cell_measurement_theta_max 26.5230
_cell_measurement_theta_min 3.5310
_cell_volume 3077.78(16)
_computing_cell_refinement
;
CrysAlisPro, Agilent Technologies,
Version 1.171.36.32 (release 02-08-2013 CrysAlis171 .NET)
(compiled Aug  2 2013,16:46:58)
;
_computing_data_collection
;
CrysAlisPro, Agilent Technologies,
Version 1.171.36.32 (release 02-08-2013 CrysAlis171 .NET)
(compiled Aug  2 2013,16:46:58)
;
_computing_data_reduction
;
CrysAlisPro, Agilent Technologies,
Version 1.171.36.32 (release 02-08-2013 CrysAlis171 .NET)
(compiled Aug  2 2013,16:46:58)
;
_computing_molecular_graphics 'ORTEP-3 (Farrugia, 1997)'
_computing_publication_material 'SHELXL-97 (Sheldrick, 2008)'
_computing_structure_refinement 'SHELXL-97 (Sheldrick, 2008)'
_computing_structure_solution 'SHELXS-97 (Sheldrick, 2008)'
_diffrn_ambient_temperature 293(2)
_diffrn_detector_area_resol_mean 16.1333
_diffrn_measured_fraction_theta_full 0.999
_diffrn_measured_fraction_theta_max 0.999
_diffrn_measurement_device_type 'Xcalibur, Eos'
_diffrn_measurement_method '\w scans'
_diffrn_radiation_monochromator graphite
_diffrn_radiation_source 'fine-focus sealed tube'
_diffrn_radiation_type MoK\a
_diffrn_radiation_wavelength 0.71073
_diffrn_reflns_av_R_equivalents 0.0323
_diffrn_reflns_av_sigmaI/netI 0.0523
_diffrn_reflns_limit_h_max 21
_diffrn_reflns_limit_h_min -20
_diffrn_reflns_limit_k_max 9
_diffrn_reflns_limit_k_min -9
_diffrn_reflns_limit_l_max 15
_diffrn_reflns_limit_l_min -30
_diffrn_reflns_number 14245
_diffrn_reflns_theta_full 26.00
_diffrn_reflns_theta_max 26.37
_diffrn_reflns_theta_min 2.90
_exptl_absorpt_coefficient_mu 4.452
_exptl_absorpt_correction_T_max 0.729
_exptl_absorpt_correction_T_min 0.321
_exptl_absorpt_correction_type analytical
_exptl_absorpt_process_details
;
CrysAlisPro, Agilent Technologies,
Version 1.171.36.32 (release 02-08-2013 CrysAlis171 .NET)
(compiled Aug  2 2013,16:46:58)
Analytical numeric absorption correction using a multifaceted crystal
model based on expressions derived by R.C. Clark & J.S. Reid.
(Clark, R. C. & Reid, J. S. (1995). Acta Cryst. A51, 887-897)
;
_exptl_crystal_colour yellow
_exptl_crystal_density_diffrn 1.537
_exptl_crystal_density_method 'not measured'
_exptl_crystal_description plate
_exptl_crystal_F_000 1432
_exptl_crystal_size_max 0.285
_exptl_crystal_size_mid 0.220
_exptl_crystal_size_min 0.071
_refine_diff_density_max 2.002
_refine_diff_density_min -1.464
_refine_diff_density_rms 0.100
_refine_ls_extinction_method none
_refine_ls_goodness_of_fit_ref 1.023
_refine_ls_hydrogen_treatment constr
_refine_ls_matrix_type full
_refine_ls_number_parameters 337
_refine_ls_number_reflns 6286
_refine_ls_number_restraints 0
_refine_ls_restrained_S_all 1.023
_refine_ls_R_factor_all 0.0700
_refine_ls_R_factor_gt 0.0425
_refine_ls_shift/su_max 0.001
_refine_ls_shift/su_mean 0.000
_refine_ls_structure_factor_coef Fsqd
_refine_ls_weighting_details 'calc w=1/[\s^2^(Fo^2^)+(0.0300P)^2^+4.9942P] where P=(Fo^2^+2Fc^2^)/3'
_refine_ls_weighting_scheme calc
_refine_ls_wR_factor_gt 0.0803
_refine_ls_wR_factor_ref 0.0925
_reflns_number_gt 4492
_reflns_number_total 6286
_reflns_threshold_expression >2sigma(I)
_cod_data_source_file c4ra02993c2.cif
_cod_data_source_block 3a
_cod_depositor_comments
;
The following automatic conversions were performed:

data item '_symmetry_cell_setting' value 'Monoclinic' was changed to
'monoclinic' in accordance with the
/home/saulius/struct/COD-crude-data/automatic-downloads/DataCite-retrospective/RSC/depositions/lib/dictionaries/cif_core.dic
dictionary named 'cif_core.dic' version 2.4.2 last updated on
2011-04-26.

Automatic conversion script
Id: cif_fix_values 6909 2019-04-08 15:41:33Z antanas 
;
_cod_database_code 7235670

loop_
_symmetry_equiv_pos_as_xyz
'x, y, z'
'-x, y+1/2, -z+1/2'
'-x, -y, -z'
'x, -y-1/2, z-1/2'

loop_
_atom_site_label
_atom_site_type_symbol
_atom_site_fract_x
_atom_site_fract_y
_atom_site_fract_z
_atom_site_U_iso_or_equiv
_atom_site_adp_type
_atom_site_occupancy
_atom_site_symmetry_multiplicity
_atom_site_calc_flag
_atom_site_refinement_flags
Ir1 Ir 0.157897(13) 0.95991(3) 0.190117(11) 0.05203(10) Uani 1 1 d .
O1 O 0.4074(3) 1.0606(4) 0.2073(2) 0.0587(11) Uani 1 1 d .
H1 H 0.3586 1.0815 0.1988 0.088 Uiso 1 1 calc R
N1 N 0.2481(3) 0.9404(6) 0.3186(2) 0.0458(12) Uani 1 1 d .
C1 C 0.2494(3) 0.9100(7) 0.2627(3) 0.0444(14) Uani 1 1 d .
Cl1 Cl 0.22304(10) 1.2117(2) 0.17150(8) 0.0669(5) Uani 1 1 d .
C2 C 0.3669(3) 0.8169(6) 0.3244(2) 0.0381(13) Uani 1 1 d .
N2 N 0.3220(3) 0.8355(5) 0.26647(19) 0.0389(11) Uani 1 1 d .
C4 C 0.3457(3) 0.8790(7) 0.4178(3) 0.0483(14) Uani 1 1 d .
H4 H 0.3131 0.9211 0.4397 0.058 Uiso 1 1 calc R
C5 C 0.4213(4) 0.8117(7) 0.4439(2) 0.0465(14) Uani 1 1 d .
C7 C 0.4443(3) 0.7529(6) 0.3511(2) 0.0416(13) Uani 1 1 d .
H7 H 0.4768 0.7108 0.3291 0.050 Uiso 1 1 calc R
C6 C 0.4717(3) 0.7532(6) 0.4111(3) 0.0421(14) Uani 1 1 d .
C9 C 0.4496(4) 0.8043(8) 0.5095(3) 0.0628(18) Uani 1 1 d .
H9A H 0.4630 0.6879 0.5217 0.094 Uiso 1 1 calc R
H9B H 0.4070 0.8448 0.5249 0.094 Uiso 1 1 calc R
H9C H 0.4967 0.8757 0.5235 0.094 Uiso 1 1 calc R
C20 C 0.4193(3) 0.8810(7) 0.2089(2) 0.0438(13) Uani 1 1 d .
H20 H 0.4653 0.8555 0.2427 0.053 Uiso 1 1 calc R
C10 C 0.1784(4) 1.0203(8) 0.3331(3) 0.0614(18) Uani 1 1 d .
H10A H 0.1449 0.9301 0.3421 0.074 Uiso 1 1 calc R
H10B H 0.1459 1.0807 0.2991 0.074 Uiso 1 1 calc R
C11 C 0.0824(4) 0.7805(10) 0.2148(4) 0.086(3) Uani 1 1 d .
H11 H 0.1004 0.7481 0.2559 0.104 Uiso 1 1 calc R
C12 C 0.1247(5) 0.7002(10) 0.1807(4) 0.084(3) Uani 1 1 d .
H12 H 0.1674 0.6225 0.2025 0.101 Uiso 1 1 calc R
C13 C 0.0917(6) 0.6524(11) 0.1167(4) 0.110(2) Uani 1 1 d .
H13A H 0.1367 0.6132 0.1029 0.132 Uiso 1 1 calc R
H13B H 0.0545 0.5566 0.1135 0.132 Uiso 1 1 calc R
C31 C 0.2469(5) 1.5166(10) 0.5229(3) 0.090(3) Uani 1 1 d .
H31A H 0.1975 1.5782 0.5204 0.134 Uiso 1 1 calc R
H31B H 0.2881 1.5958 0.5193 0.134 Uiso 1 1 calc R
H31C H 0.2645 1.4594 0.5597 0.134 Uiso 1 1 calc R
C14 C 0.0499(5) 0.7899(11) 0.0787(4) 0.110(2) Uani 1 1 d .
H14A H -0.0082 0.7777 0.0730 0.132 Uiso 1 1 calc R
H14B H 0.0600 0.7773 0.0412 0.132 Uiso 1 1 calc R
C16 C 0.0413(4) 1.0560(10) 0.1381(3) 0.073(2) Uani 1 1 d .
H16 H 0.0398 1.1808 0.1322 0.087 Uiso 1 1 calc R
C19 C 0.3471(3) 0.7796(7) 0.2155(2) 0.0429(13) Uani 1 1 d .
H19 H 0.3017 0.8060 0.1815 0.052 Uiso 1 1 calc R
C18 C -0.0075(5) 0.8277(13) 0.1931(4) 0.111(2) Uani 1 1 d .
H18A H -0.0358 0.7354 0.1684 0.133 Uiso 1 1 calc R
H18B H -0.0292 0.8343 0.2262 0.133 Uiso 1 1 calc R
C17 C -0.0258(5) 0.9885(13) 0.1609(5) 0.111(2) Uani 1 1 d .
H17A H -0.0388 1.0750 0.1860 0.133 Uiso 1 1 calc R
H17B H -0.0738 0.9718 0.1286 0.133 Uiso 1 1 calc R
C23 C 0.3839(4) 0.5303(8) 0.1622(3) 0.0628(18) Uani 1 1 d .
H23A H 0.3951 0.4079 0.1642 0.075 Uiso 1 1 calc R
H23B H 0.3394 0.5518 0.1277 0.075 Uiso 1 1 calc R
C21 C 0.4416(4) 0.8198(7) 0.1555(3) 0.0544(16) Uani 1 1 d .
H21A H 0.4896 0.8808 0.1525 0.065 Uiso 1 1 calc R
H21B H 0.3975 0.8460 0.1213 0.065 Uiso 1 1 calc R
C30 C 0.2407(4) 1.2973(8) 0.3799(3) 0.0558(16) Uani 1 1 d .
C29 C 0.2560(4) 1.4136(9) 0.4256(3) 0.0627(18) Uani 1 1 d .
H29 H 0.2834 1.5149 0.4229 0.075 Uiso 1 1 calc R
C28 C 0.2320(4) 1.3845(10) 0.4746(3) 0.0608(17) Uani 1 1 d .
C27 C 0.1936(4) 1.2320(10) 0.4783(3) 0.0659(19) Uani 1 1 d .
H27 H 0.1779 1.2088 0.5115 0.079 Uiso 1 1 calc R
C26 C 0.1771(4) 1.1102(9) 0.4336(3) 0.0613(18) Uani 1 1 d .
C25 C 0.2010(3) 1.1454(8) 0.3835(3) 0.0530(16) Uani 1 1 d .
C24 C 0.3589(4) 0.5853(7) 0.2158(3) 0.0540(16) Uani 1 1 d .
H24A H 0.3086 0.5283 0.2160 0.065 Uiso 1 1 calc R
H24B H 0.4005 0.5515 0.2505 0.065 Uiso 1 1 calc R
C22 C 0.4581(4) 0.6268(8) 0.1579(3) 0.0632(18) Uani 1 1 d .
H22A H 0.4722 0.5914 0.1232 0.076 Uiso 1 1 calc R
H22B H 0.5036 0.6004 0.1912 0.076 Uiso 1 1 calc R
C32 C 0.1348(5) 0.9450(10) 0.4422(4) 0.093(3) Uani 1 1 d .
H32A H 0.0819 0.9405 0.4148 0.139 Uiso 1 1 calc R
H32B H 0.1293 0.9418 0.4809 0.139 Uiso 1 1 calc R
H32C H 0.1663 0.8482 0.4364 0.139 Uiso 1 1 calc R
C33 C 0.2672(5) 1.3417(10) 0.3268(3) 0.088(2) Uani 1 1 d .
H33A H 0.3120 1.2695 0.3253 0.132 Uiso 1 1 calc R
H33B H 0.2838 1.4600 0.3288 0.132 Uiso 1 1 calc R
H33C H 0.2228 1.3239 0.2927 0.132 Uiso 1 1 calc R
C8 C 0.5575(3) 0.6959(8) 0.4404(3) 0.0569(17) Uani 1 1 d .
H8A H 0.5563 0.5990 0.4649 0.085 Uiso 1 1 calc R
H8B H 0.5869 0.7884 0.4634 0.085 Uiso 1 1 calc R
H8C H 0.5838 0.6637 0.4116 0.085 Uiso 1 1 calc R
C3 C 0.3197(3) 0.8821(7) 0.3575(2) 0.0422(13) Uani 1 1 d .
C15 C 0.0753(4) 0.9671(10) 0.1015(3) 0.072(2) Uani 1 1 d .
H15 H 0.0942 1.0401 0.0747 0.087 Uiso 1 1 calc R

loop_
_atom_site_aniso_label
_atom_site_aniso_U_11
_atom_site_aniso_U_22
_atom_site_aniso_U_33
_atom_site_aniso_U_23
_atom_site_aniso_U_13
_atom_site_aniso_U_12
Ir1 0.03617(13) 0.05345(15) 0.05770(17) -0.00425(13) -0.00122(10) -0.00521(11)
O1 0.065(3) 0.037(2) 0.078(3) -0.001(2) 0.026(3) -0.0033(19)
N1 0.031(2) 0.053(3) 0.053(3) -0.002(3) 0.011(2) 0.001(2)
C1 0.038(3) 0.039(3) 0.055(4) -0.002(3) 0.011(3) -0.009(2)
Cl1 0.0617(10) 0.0525(9) 0.0731(12) 0.0089(9) -0.0028(9) -0.0100(8)
C2 0.040(3) 0.035(3) 0.041(3) -0.003(2) 0.013(2) -0.006(2)
N2 0.036(2) 0.040(2) 0.039(3) -0.002(2) 0.008(2) -0.0036(19)
C4 0.049(3) 0.054(3) 0.045(4) -0.007(3) 0.019(3) -0.004(3)
C5 0.056(4) 0.044(3) 0.037(3) 0.000(3) 0.009(3) -0.012(3)
C7 0.046(3) 0.036(3) 0.041(3) -0.007(3) 0.010(3) 0.000(2)
C6 0.045(3) 0.032(3) 0.047(4) 0.004(3) 0.009(3) -0.002(2)
C9 0.075(5) 0.069(4) 0.044(4) 0.001(3) 0.017(3) -0.001(4)
C20 0.048(3) 0.042(3) 0.043(3) 0.002(3) 0.016(3) 0.004(3)
C10 0.041(3) 0.072(4) 0.073(5) -0.007(4) 0.019(3) 0.001(3)
C11 0.048(4) 0.088(6) 0.111(7) 0.018(5) 0.004(5) -0.022(4)
C12 0.069(5) 0.065(5) 0.097(7) 0.002(4) -0.013(5) -0.023(4)
C13 0.105(5) 0.104(5) 0.099(6) -0.037(4) -0.009(4) -0.017(4)
C31 0.083(6) 0.108(6) 0.071(5) -0.032(5) 0.011(4) 0.017(5)
C14 0.105(5) 0.104(5) 0.099(6) -0.037(4) -0.009(4) -0.017(4)
C16 0.044(4) 0.092(5) 0.067(5) -0.004(4) -0.011(3) 0.013(4)
C19 0.042(3) 0.049(3) 0.035(3) -0.007(3) 0.007(3) -0.004(3)
C18 0.055(3) 0.147(7) 0.129(7) -0.004(5) 0.022(4) -0.009(4)
C17 0.055(3) 0.147(7) 0.129(7) -0.004(5) 0.022(4) -0.009(4)
C23 0.085(5) 0.047(3) 0.051(4) -0.014(3) 0.012(4) -0.001(4)
C21 0.070(4) 0.056(4) 0.041(4) 0.010(3) 0.021(3) 0.010(3)
C30 0.050(4) 0.066(4) 0.054(4) -0.007(4) 0.019(3) 0.006(3)
C29 0.055(4) 0.067(4) 0.067(5) -0.005(4) 0.020(4) 0.005(3)
C28 0.045(4) 0.078(5) 0.057(4) 0.000(4) 0.011(3) 0.021(3)
C27 0.058(4) 0.090(5) 0.059(5) 0.015(4) 0.032(4) 0.028(4)
C26 0.045(4) 0.066(4) 0.079(5) 0.009(4) 0.027(4) 0.014(3)
C25 0.036(3) 0.065(4) 0.062(4) -0.001(4) 0.021(3) 0.009(3)
C24 0.066(4) 0.044(3) 0.048(4) -0.005(3) 0.010(3) -0.007(3)
C22 0.090(5) 0.061(4) 0.043(4) 0.002(3) 0.026(4) 0.023(4)
C32 0.087(6) 0.089(6) 0.115(7) 0.018(5) 0.050(5) 0.005(5)
C33 0.118(7) 0.090(6) 0.072(5) -0.004(4) 0.053(5) -0.024(5)
C8 0.059(4) 0.052(3) 0.052(4) 0.005(3) 0.003(3) 0.011(3)
C3 0.037(3) 0.044(3) 0.045(3) 0.000(3) 0.010(3) -0.004(3)
C15 0.046(4) 0.108(6) 0.051(4) -0.001(4) -0.006(3) 0.002(4)

loop_
_atom_type_symbol
_atom_type_description
_atom_type_scat_dispersion_real
_atom_type_scat_dispersion_imag
_atom_type_scat_source
C C 0.0033 0.0016 'International Tables Vol C Tables 4.2.6.8 and 6.1.1.4'
H H 0.0000 0.0000 'International Tables Vol C Tables 4.2.6.8 and 6.1.1.4'
N N 0.0061 0.0033 'International Tables Vol C Tables 4.2.6.8 and 6.1.1.4'
O O 0.0106 0.0060 'International Tables Vol C Tables 4.2.6.8 and 6.1.1.4'
Cl Cl 0.1484 0.1585 'International Tables Vol C Tables 4.2.6.8 and 6.1.1.4'
Ir Ir -1.4442 7.9887 'International Tables Vol C Tables 4.2.6.8 and 6.1.1.4'

loop_
_geom_angle_atom_site_label_1
_geom_angle_atom_site_label_2
_geom_angle_atom_site_label_3
_geom_angle
C1 Ir1 C12 91.7(3)
C1 Ir1 C11 91.1(3)
C12 Ir1 C11 38.6(3)
C1 Ir1 C16 157.7(3)
C12 Ir1 C16 95.2(3)
C11 Ir1 C16 81.4(3)
C1 Ir1 C15 165.5(3)
C12 Ir1 C15 80.7(3)
C11 Ir1 C15 90.6(3)
C16 Ir1 C15 36.5(2)
C1 Ir1 Cl1 91.65(15)
C12 Ir1 Cl1 155.4(3)
C11 Ir1 Cl1 165.5(3)
C16 Ir1 Cl1 90.8(2)
C15 Ir1 Cl1 90.3(2)
C20 O1 H1 109.5
C1 N1 C3 110.3(5)
C1 N1 C10 122.8(5)
C3 N1 C10 126.9(5)
N2 C1 N1 106.0(5)
N2 C1 Ir1 127.9(4)
N1 C1 Ir1 126.0(4)
C3 C2 C7 120.1(5)
C3 C2 N2 106.8(5)
C7 C2 N2 133.1(5)
C1 N2 C2 110.5(5)
C1 N2 C19 123.3(5)
C2 N2 C19 126.2(4)
C5 C4 C3 117.8(6)
C5 C4 H4 121.1
C3 C4 H4 121.1
C4 C5 C6 121.3(5)
C4 C5 C9 118.3(6)
C6 C5 C9 120.4(5)
C6 C7 C2 118.7(5)
C6 C7 H7 120.7
C2 C7 H7 120.7
C7 C6 C5 120.2(5)
C7 C6 C8 119.2(5)
C5 C6 C8 120.5(5)
C5 C9 H9A 109.5
C5 C9 H9B 109.5
H9A C9 H9B 109.5
C5 C9 H9C 109.5
H9A C9 H9C 109.5
H9B C9 H9C 109.5
O1 C20 C19 113.8(5)
O1 C20 C21 110.9(5)
C19 C20 C21 109.5(5)
O1 C20 H20 107.5
C19 C20 H20 107.5
C21 C20 H20 107.5
N1 C10 C25 114.6(5)
N1 C10 H10A 108.6
C25 C10 H10A 108.6
N1 C10 H10B 108.6
C25 C10 H10B 108.6
H10A C10 H10B 107.6
C12 C11 C18 123.4(8)
C12 C11 Ir1 70.4(5)
C18 C11 Ir1 112.7(6)
C12 C11 H11 114.2
C18 C11 H11 114.2
Ir1 C11 H11 114.2
C11 C12 C13 126.7(8)
C11 C12 Ir1 71.0(4)
C13 C12 Ir1 110.9(6)
C11 C12 H12 113.4
C13 C12 H12 113.4
Ir1 C12 H12 113.4
C14 C13 C12 115.4(8)
C14 C13 H13A 108.4
C12 C13 H13A 108.4
C14 C13 H13B 108.4
C12 C13 H13B 108.4
H13A C13 H13B 107.5
C28 C31 H31A 109.5
C28 C31 H31B 109.5
H31A C31 H31B 109.5
C28 C31 H31C 109.5
H31A C31 H31C 109.5
H31B C31 H31C 109.5
C13 C14 C15 113.8(7)
C13 C14 H14A 108.8
C15 C14 H14A 108.8
C13 C14 H14B 108.8
C15 C14 H14B 108.8
H14A C14 H14B 107.7
C15 C16 C17 124.4(8)
C15 C16 Ir1 73.0(4)
C17 C16 Ir1 110.2(5)
C15 C16 H16 114.0
C17 C16 H16 114.0
Ir1 C16 H16 114.0
N2 C19 C20 111.8(4)
N2 C19 C24 111.0(5)
C20 C19 C24 114.0(5)
N2 C19 H19 106.5
C20 C19 H19 106.5
C24 C19 H19 106.5
C17 C18 C11 115.7(7)
C17 C18 H18A 108.3
C11 C18 H18A 108.3
C17 C18 H18B 108.3
C11 C18 H18B 108.3
H18A C18 H18B 107.4
C18 C17 C16 114.9(8)
C18 C17 H17A 108.5
C16 C17 H17A 108.5
C18 C17 H17B 108.5
C16 C17 H17B 108.5
H17A C17 H17B 107.5
C22 C23 C24 111.2(5)
C22 C23 H23A 109.4
C24 C23 H23A 109.4
C22 C23 H23B 109.4
C24 C23 H23B 109.4
H23A C23 H23B 108.0
C20 C21 C22 111.5(5)
C20 C21 H21A 109.3
C22 C21 H21A 109.3
C20 C21 H21B 109.3
C22 C21 H21B 109.3
H21A C21 H21B 108.0
C25 C30 C29 119.6(6)
C25 C30 C33 121.4(6)
C29 C30 C33 119.0(6)
C28 C29 C30 122.4(7)
C28 C29 H29 118.8
C30 C29 H29 118.8
C29 C28 C27 117.7(7)
C29 C28 C31 121.3(7)
C27 C28 C31 121.1(7)
C28 C27 C26 122.2(7)
C28 C27 H27 118.9
C26 C27 H27 118.9
C27 C26 C25 118.7(6)
C27 C26 C32 118.1(7)
C25 C26 C32 123.2(7)
C30 C25 C26 119.3(6)
C30 C25 C10 121.2(6)
C26 C25 C10 119.3(6)
C19 C24 C23 110.0(5)
C19 C24 H24A 109.7
C23 C24 H24A 109.7
C19 C24 H24B 109.7
C23 C24 H24B 109.7
H24A C24 H24B 108.2
C23 C22 C21 109.9(5)
C23 C22 H22A 109.7
C21 C22 H22A 109.7
C23 C22 H22B 109.7
C21 C22 H22B 109.7
H22A C22 H22B 108.2
C26 C32 H32A 109.5
C26 C32 H32B 109.5
H32A C32 H32B 109.5
C26 C32 H32C 109.5
H32A C32 H32C 109.5
H32B C32 H32C 109.5
C30 C33 H33A 109.5
C30 C33 H33B 109.5
H33A C33 H33B 109.5
C30 C33 H33C 109.5
H33A C33 H33C 109.5
H33B C33 H33C 109.5
C6 C8 H8A 109.5
C6 C8 H8B 109.5
H8A C8 H8B 109.5
C6 C8 H8C 109.5
H8A C8 H8C 109.5
H8B C8 H8C 109.5
C2 C3 C4 121.7(5)
C2 C3 N1 106.3(5)
C4 C3 N1 131.9(5)
C16 C15 C14 124.4(8)
C16 C15 Ir1 70.5(4)
C14 C15 Ir1 111.8(5)
C16 C15 H15 114.1
C14 C15 H15 114.1
Ir1 C15 H15 114.1

loop_
_geom_bond_atom_site_label_1
_geom_bond_atom_site_label_2
_geom_bond_distance
Ir1 C1 2.030(6)
Ir1 C12 2.093(7)
Ir1 C11 2.100(7)
Ir1 C16 2.172(6)
Ir1 C15 2.203(6)
Ir1 Cl1 2.3591(16)
O1 C20 1.410(6)
O1 H1 0.8200
N1 C1 1.371(7)
N1 C3 1.395(7)
N1 C10 1.472(7)
C1 N2 1.354(7)
C2 C3 1.381(7)
C2 C7 1.394(7)
C2 N2 1.397(7)
N2 C19 1.473(7)
C4 C5 1.375(8)
C4 C3 1.391(7)
C4 H4 0.9300
C5 C6 1.400(8)
C5 C9 1.517(8)
C7 C6 1.386(7)
C7 H7 0.9300
C6 C8 1.509(7)
C9 H9A 0.9600
C9 H9B 0.9600
C9 H9C 0.9600
C20 C19 1.514(7)
C20 C21 1.515(8)
C20 H20 0.9800
C10 C25 1.518(8)
C10 H10A 0.9700
C10 H10B 0.9700
C11 C12 1.387(11)
C11 C18 1.528(10)
C11 H11 0.9800
C12 C13 1.529(11)
C12 H12 0.9800
C13 C14 1.458(11)
C13 H13A 0.9700
C13 H13B 0.9700
C31 C28 1.519(9)
C31 H31A 0.9600
C31 H31B 0.9600
C31 H31C 0.9600
C14 C15 1.501(10)
C14 H14A 0.9700
C14 H14B 0.9700
C16 C15 1.370(10)
C16 C17 1.503(11)
C16 H16 0.9800
C19 C24 1.524(7)
C19 H19 0.9800
C18 C17 1.457(12)
C18 H18A 0.9700
C18 H18B 0.9700
C17 H17A 0.9700
C17 H17B 0.9700
C23 C22 1.507(9)
C23 C24 1.529(8)
C23 H23A 0.9700
C23 H23B 0.9700
C21 C22 1.526(8)
C21 H21A 0.9700
C21 H21B 0.9700
C30 C25 1.379(8)
C30 C29 1.391(9)
C30 C33 1.509(9)
C29 C28 1.369(9)
C29 H29 0.9300
C28 C27 1.372(9)
C27 C26 1.399(9)
C27 H27 0.9300
C26 C25 1.405(9)
C26 C32 1.518(9)
C24 H24A 0.9700
C24 H24B 0.9700
C22 H22A 0.9700
C22 H22B 0.9700
C32 H32A 0.9600
C32 H32B 0.9600
C32 H32C 0.9600
C33 H33A 0.9600
C33 H33B 0.9600
C33 H33C 0.9600
C8 H8A 0.9600
C8 H8B 0.9600
C8 H8C 0.9600
C15 H15 0.9800

loop_
_geom_torsion_atom_site_label_1
_geom_torsion_atom_site_label_2
_geom_torsion_atom_site_label_3
_geom_torsion_atom_site_label_4
_geom_torsion
C3 N1 C1 N2 -0.9(6)
C10 N1 C1 N2 -179.7(5)
C3 N1 C1 Ir1 176.9(4)
C10 N1 C1 Ir1 -1.9(7)
C12 Ir1 C1 N2 74.8(5)
C11 Ir1 C1 N2 113.4(5)
C16 Ir1 C1 N2 -176.9(6)
C15 Ir1 C1 N2 16.9(13)
Cl1 Ir1 C1 N2 -80.9(4)
C12 Ir1 C1 N1 -102.6(5)
C11 Ir1 C1 N1 -63.9(5)
C16 Ir1 C1 N1 5.7(9)
C15 Ir1 C1 N1 -160.4(9)
Cl1 Ir1 C1 N1 101.8(4)
N1 C1 N2 C2 0.4(6)
Ir1 C1 N2 C2 -177.4(4)
N1 C1 N2 C19 179.0(4)
Ir1 C1 N2 C19 1.2(7)
C3 C2 N2 C1 0.3(6)
C7 C2 N2 C1 -178.3(5)
C3 C2 N2 C19 -178.3(5)
C7 C2 N2 C19 3.1(9)
C3 C4 C5 C6 2.0(8)
C3 C4 C5 C9 -178.8(5)
C3 C2 C7 C6 1.2(8)
N2 C2 C7 C6 179.7(5)
C2 C7 C6 C5 2.1(8)
C2 C7 C6 C8 -175.8(5)
C4 C5 C6 C7 -3.8(8)
C9 C5 C6 C7 177.1(5)
C4 C5 C6 C8 174.0(5)
C9 C5 C6 C8 -5.1(8)
C1 N1 C10 C25 -141.4(6)
C3 N1 C10 C25 40.0(8)
C1 Ir1 C11 C12 -91.4(5)
C16 Ir1 C11 C12 109.7(5)
C15 Ir1 C11 C12 74.2(5)
Cl1 Ir1 C11 C12 167.8(7)
C1 Ir1 C11 C18 149.6(7)
C12 Ir1 C11 C18 -119.0(9)
C16 Ir1 C11 C18 -9.3(7)
C15 Ir1 C11 C18 -44.8(7)
Cl1 Ir1 C11 C18 48.8(14)
C18 C11 C12 C13 2.6(13)
Ir1 C11 C12 C13 -102.3(8)
C18 C11 C12 Ir1 104.9(8)
C1 Ir1 C12 C11 89.6(5)
C16 Ir1 C12 C11 -69.2(5)
C15 Ir1 C12 C11 -102.8(5)
Cl1 Ir1 C12 C11 -172.7(4)
C1 Ir1 C12 C13 -147.3(7)
C11 Ir1 C12 C13 123.1(9)
C16 Ir1 C12 C13 53.8(7)
C15 Ir1 C12 C13 20.3(6)
Cl1 Ir1 C12 C13 -49.6(9)
C11 C12 C13 C14 50.1(13)
Ir1 C12 C13 C14 -31.2(11)
C12 C13 C14 C15 24.6(13)
C1 Ir1 C16 C15 -174.2(5)
C12 Ir1 C16 C15 -66.6(5)
C11 Ir1 C16 C15 -102.8(5)
Cl1 Ir1 C16 C15 89.6(5)
C1 Ir1 C16 C17 -53.1(10)
C12 Ir1 C16 C17 54.6(7)
C11 Ir1 C16 C17 18.4(6)
C15 Ir1 C16 C17 121.2(8)
Cl1 Ir1 C16 C17 -149.3(6)
C1 N2 C19 C20 115.2(5)
C2 N2 C19 C20 -66.5(6)
C1 N2 C19 C24 -116.3(5)
C2 N2 C19 C24 62.0(6)
O1 C20 C19 N2 -54.6(6)
C21 C20 C19 N2 -179.2(4)
O1 C20 C19 C24 178.5(5)
C21 C20 C19 C24 53.9(6)
C12 C11 C18 C17 -82.6(11)
Ir1 C11 C18 C17 -1.7(12)
C11 C18 C17 C16 18.1(13)
C15 C16 C17 C18 57.8(12)
Ir1 C16 C17 C18 -24.9(10)
O1 C20 C21 C22 177.6(5)
C19 C20 C21 C22 -56.1(7)
C25 C30 C29 C28 -0.9(10)
C33 C30 C29 C28 178.4(6)
C30 C29 C28 C27 1.8(10)
C30 C29 C28 C31 -177.8(6)
C29 C28 C27 C26 -1.4(9)
C31 C28 C27 C26 178.2(6)
C28 C27 C26 C25 0.2(9)
C28 C27 C26 C32 179.6(6)
C29 C30 C25 C26 -0.4(9)
C33 C30 C25 C26 -179.7(6)
C29 C30 C25 C10 176.1(5)
C33 C30 C25 C10 -3.2(9)
C27 C26 C25 C30 0.7(9)
C32 C26 C25 C30 -178.6(6)
C27 C26 C25 C10 -175.8(5)
C32 C26 C25 C10 4.8(9)
N1 C10 C25 C30 65.9(8)
N1 C10 C25 C26 -117.6(6)
N2 C19 C24 C23 179.3(5)
C20 C19 C24 C23 -53.3(7)
C22 C23 C24 C19 54.9(7)
C24 C23 C22 C21 -58.3(7)
C20 C21 C22 C23 59.4(7)
C7 C2 C3 C4 -3.0(8)
N2 C2 C3 C4 178.2(5)
C7 C2 C3 N1 178.0(5)
N2 C2 C3 N1 -0.8(6)
C5 C4 C3 C2 1.3(8)
C5 C4 C3 N1 -180.0(5)
C1 N1 C3 C2 1.1(6)
C10 N1 C3 C2 179.8(5)
C1 N1 C3 C4 -177.7(6)
C10 N1 C3 C4 1.0(10)
C17 C16 C15 C14 0.5(11)
Ir1 C16 C15 C14 103.6(7)
C17 C16 C15 Ir1 -103.1(7)
C13 C14 C15 C16 -87.3(10)
C13 C14 C15 Ir1 -6.6(11)
C1 Ir1 C15 C16 171.2(8)
C12 Ir1 C15 C16 112.2(5)
C11 Ir1 C15 C16 74.7(5)
Cl1 Ir1 C15 C16 -90.8(5)
C1 Ir1 C15 C14 50.9(13)
C12 Ir1 C15 C14 -8.1(6)
C11 Ir1 C15 C14 -45.6(7)
C16 Ir1 C15 C14 -120.3(8)
Cl1 Ir1 C15 C14 148.9(6)
